data_2001034
loop_
_publ_author_name
'Gale\<si\'c, N.'
'Jordanovska, V. B.'

_publ_section_title
;
 Structures of dimethylammonium metal(III) sulfate hexahydrates (metal
 = Al, Cr)
;
_journal_issue 2
_journal_name_full 'Acta Crystallographica Section C'
_journal_page_first 256
_journal_page_last 258
_journal_paper_doi 10.1107/S0108270191009435
_journal_volume 48
_journal_year 1992
_chemical_formula_moiety 'C2 H8 N1,H12 Al1 O6,2(O4 S1)'
_chemical_formula_sum 'C2 H20 Al N O14 S2'
_chemical_formula_weight 373.28
_space_group_IT_number 14
_space_group_name_Hall '-P 2yn'
_space_group_name_H-M_alt 'P 1 21/n 1'
_symmetry_cell_setting monoclinic
_symmetry_space_group_name_Hall '-P 2yn'
_symmetry_space_group_name_H-M 'P 1 21/n 1'
_cell_angle_alpha 90
_cell_angle_beta 100.440(10)
_cell_angle_gamma 90
_cell_formula_units_Z 2
_cell_length_a 6.4080(10)
_cell_length_b 10.7520(10)
_cell_length_c 11.134(2)
_cell_volume 754.42(19)
_diffrn_radiation_type Mo
_diffrn_radiation_wavelength 0.71073
_exptl_absorpt_coefficient_mu 0.47
_exptl_crystal_density_diffrn 1.643
_exptl_crystal_density_meas 1.62
_exptl_crystal_F_000 392
_cod_data_source_file ge0269.cif
_cod_data_source_block ge0269a
_cod_original_cell_volume 754.4(2)
_cod_original_formula_sum 'C2 H20 Al1 N1 O14 S2'
_cod_database_code 2001034

loop_
_space_group_symop_id
_space_group_symop_operation_xyz
1 x,y,z
2 -x+1/2,y+1/2,-z+1/2
3 -x,-y,-z
4 x+1/2,-y+1/2,z+1/2

loop_
_atom_site_label
_atom_site_fract_x
_atom_site_fract_y
_atom_site_fract_z
_atom_site_U_iso_or_equiv
Al .0 .5 .5 2.13(3)
S .06580(10) .18280(10) .23820(10) 2.71(2)
O(1) .2244(3) .4339(2) .4331(2) 2.77(5)
O(2) .2062(3) .5754(2) .6211(2) 3.05(5)
O(3) .0056(3) .3536(2) .5918(2) 3.11(6)
O(4) .0541(3) .0470(2) .2160(2) 3.55(6)
O(5) .1932(4) .2057(2) .3587(2) 4.84(7)
O(6) -.1502(3) .2335(2) .2341(2) 3.94(7)
O(7) .1612(4) .2428(2) .1435(2) 4.98(8)
N .0603(15) .4856(8) 1.0445(7) 8.2(3)
C .1406(9) .4744(5) .9369(5) 7.7(2)
H(11) .2363 .3571 .4056 ?
H(12) .3107 .4721 .3814 ?
H(21) .1811 .6182 .6817 ?
H(22) .3211 .5395 .6601 ?
H(31) -.1136 .3175 .6025 ?
H(32) .1034 .3247 .6313 ?
H(41) .1051 .4156 1.0837 ?
H(42) -.0121 .4510 1.0132 ?

loop_
_geom_bond_atom_site_label_1
_geom_bond_atom_site_label_2
_geom_bond_distance
Al O(1) 1.875(2)
Al O(2) 1.891(2)
Al O(3) 1.874(2)
S O(4) 1.481(2)
S O(5) 1.459(2)
S O(6) 1.480(2)
S O(7) 1.461(2)
N C 1.390(10)
O(1) H(11) 0.89
O(1) H(12) 0.96
O(2) H(21) 0.86
O(2) H(22) 0.87
O(3) H(31) 0.88
O(3) H(32) 0.76
N H(41) 0.89
N H(42) 0.65
